data_2006593
loop_
_publ_author_name
'Adnan S. Abu-Surrah'
'Timo V. Laine'
'Timo Repo'
'Riad Fawzi'
'Manfred Steimann'
'Bernhard Rieger'

_publ_contact_author
;
 Bernhard Rieger
 Abteilung Makromolekulare Chemie
 Universit\"at Ulm
 D-89069 Ulm
 Germany
;
_publ_section_title
;
 An Enantiomerically Pure Schiff Base Ligand
;
_journal_issue 10
_journal_name_full 'Acta Crystallographica Section C'
_journal_page_first 1458
_journal_page_last 1459
_journal_paper_doi 10.1107/S0108270197006148
_journal_volume 53
_journal_year 1997
_chemical_formula_sum 'C26 H24 N4'
_chemical_formula_weight 392.49
_chemical_name_systematic
;
 (1R,2R)-(-)-N,N'-bis(quinoline-2-methylene)-1,2-cyclohexyldiimine
;
_space_group_IT_number 19
_symmetry_cell_setting orthorhombic
_symmetry_space_group_name_Hall 'P 2ac 2ab'
_symmetry_space_group_name_H-M 'P 21 21 21'
_audit_creation_method SHELXL-93
_cell_angle_alpha 90.00
_cell_angle_beta 90.00
_cell_angle_gamma 90.00
_cell_formula_units_Z 4
_cell_length_a 5.9320(10)
_cell_length_b 15.120(5)
_cell_length_c 23.564(6)
_cell_measurement_reflns_used 30
_cell_measurement_temperature 173(2)
_cell_measurement_theta_max 32
_cell_measurement_theta_min 15
_cell_volume 2113.5(10)
_computing_cell_refinement 'Siemens P4 Software'
_computing_data_collection 'Siemens P4 Software (Siemens, 1991a)'
_computing_data_reduction 'XDISK (Siemens, 1991b)'
_computing_molecular_graphics 'XP (Siemens, 1994)'
_computing_publication_material SHELXL93
_computing_structure_refinement 'SHELXL93 (Sheldrick, 1993)'
_computing_structure_solution 'SHELXS86 (Sheldrick, 1990)'
_diffrn_ambient_temperature 173(2)
_diffrn_measurement_device 'Siemens P4'
_diffrn_measurement_method '\w scans (Sheldrick, 1993)'
_diffrn_radiation_monochromator graphite
_diffrn_radiation_source 'fine-focus sealed tube'
_diffrn_radiation_type MoK\a
_diffrn_radiation_wavelength 0.71073
_diffrn_reflns_av_R_equivalents 0.0414
_diffrn_reflns_av_sigmaI/netI 0.0469
_diffrn_reflns_limit_h_max 7
_diffrn_reflns_limit_h_min -7
_diffrn_reflns_limit_k_max 10
_diffrn_reflns_limit_k_min -17
_diffrn_reflns_limit_l_max 20
_diffrn_reflns_limit_l_min -28
_diffrn_reflns_number 14322
_diffrn_reflns_theta_max 25.05
_diffrn_reflns_theta_min 2.19
_diffrn_standards_decay_% 6
_diffrn_standards_interval_count 58
_diffrn_standards_number 2
_exptl_absorpt_coefficient_mu 0.074
_exptl_absorpt_correction_T_max 0.985
_exptl_absorpt_correction_T_min 0.899
_exptl_absorpt_correction_type '\y scan'
_exptl_crystal_colour colourless
_exptl_crystal_density_diffrn 1.233
_exptl_crystal_description needle
_exptl_crystal_F_000 832
_exptl_crystal_size_max 0.55
_exptl_crystal_size_mid 0.20
_exptl_crystal_size_min 0.20
_refine_diff_density_max 0.132
_refine_diff_density_min -0.116
_refine_ls_extinction_coef 0.0115(12)
_refine_ls_extinction_method SHELXL
_refine_ls_goodness_of_fit_all 1.373
_refine_ls_goodness_of_fit_obs 1.486
_refine_ls_hydrogen_treatment riding
_refine_ls_matrix_type full
_refine_ls_number_parameters 272
_refine_ls_number_reflns 3711
_refine_ls_number_restraints 0
_refine_ls_restrained_S_all 1.373
_refine_ls_restrained_S_obs 1.486
_refine_ls_R_factor_all 0.0450
_refine_ls_R_factor_obs .0318
_refine_ls_shift/esd_max 0.000
_refine_ls_shift/esd_mean 0.000
_refine_ls_structure_factor_coef Fsqd
_refine_ls_weighting_scheme
; calc
 w = exp[5.00(sin\q/\l)^2^]/[\s^2^(Fo^2^)+(0.0349P)^2^]
 where P = (0.333Fo^2^ + 0.667Fc^2^)
;
_refine_ls_wR_factor_all 0.0715
_refine_ls_wR_factor_obs .0677
_reflns_number_observed 2890
_reflns_number_total 3711
_reflns_observed_criterion >2sigma(I)
_cod_data_source_file ka1231.cif
_cod_data_source_block rieger23
_cod_original_cell_volume 2114.0(10)
_cod_database_code 2006593

loop_
_symmetry_equiv_pos_as_xyz
'x, y, z'
'-x+1/2, -y, z+1/2'
'-x, y+1/2, -z+1/2'
'x+1/2, -y+1/2, -z'

loop_
_atom_site_aniso_label
_atom_site_aniso_U_11
_atom_site_aniso_U_22
_atom_site_aniso_U_33
_atom_site_aniso_U_12
_atom_site_aniso_U_13
_atom_site_aniso_U_23
N1 .0388(9) .0283(7) .0410(9) .0004(7) -.0050(7) -.0046(7)
N2 .0354(8) .0263(7) .0356(8) .0011(6) -.0029(7) -.0030(6)
N3 .0389(9) .0324(7) .0413(9) .0020(7) .0000(8) -.0005(7)
N4 .0321(8) .0273(7) .0394(9) -.0005(6) -.0002(7) -.0010(6)
C1 .0359(10) .0260(8) .0382(10) .0028(8) -.0022(8) -.0020(8)
C2 .0491(13) .0283(9) .0506(12) -.0044(9) -.0083(10) .0017(8)
C3 .0548(14) .0326(9) .0473(11) -.0031(9) -.0114(11) -.0101(9)
C4 .0583(13) .0369(10) .0339(10) .0017(10) -.0073(10) -.0046(8)
C5 .0456(12) .0337(9) .0421(11) -.0038(8) .0013(9) -.0019(9)
C6 .0373(10) .0246(8) .0384(10) .0004(8) -.0051(8) -.0028(8)
C7 .0355(11) .0272(9) .0350(10) .0027(8) -.0007(8) -.0025(7)
C8 .0363(10) .0266(8) .0327(10) .0020(7) .0015(8) -.0017(7)
C9 .0304(10) .0334(9) .0306(9) .0031(8) .0015(8) .0024(8)
C10 .0320(10) .0362(9) .0308(9) -.0051(8) -.0020(8) .0033(8)
C11 .0480(11) .0347(9) .0324(9) -.0112(8) -.0053(9) -.0021(8)
C12 .0488(12) .0249(8) .0425(11) -.0024(8) .0020(10) -.0027(8)
C13 .0347(10) .0270(8) .0413(10) .0015(8) -.0022(8) -.0017(8)
C14 .0331(10) .0241(7) .0291(9) -.0021(7) -.0001(8) .0011(7)
C15 .0314(9) .0289(8) .0251(9) -.0019(7) .0018(7) .0020(7)
C16 .0331(10) .0262(8) .0308(8) -.0008(7) .0001(8) -.0015(7)
C17 .0339(10) .0260(8) .0429(10) .0004(8) -.0018(9) -.0025(8)
C18 .0355(10) .0295(9) .0510(12) .0014(8) -.0006(9) .0059(8)
C19 .0334(10) .0293(9) .0582(13) .0034(8) .0071(10) .0047(9)
C20 .0426(11) .0328(9) .0583(14) -.0021(8) .0155(10) -.0048(9)
C21 .0589(14) .0420(11) .0443(12) -.0073(11) .0141(11) -.0058(9)
C22 .0524(14) .0401(10) .0433(11) -.0070(10) .0007(10) -.0015(9)
C23 .0386(12) .0339(9) .0438(11) .0002(8) .0021(10) -.0024(8)
C24 .0351(10) .0227(8) .0439(10) -.0052(7) .0029(8) -.0021(7)
C25 .0367(10) .0226(8) .0476(11) -.0034(7) .0083(9) -.0008(8)
C26 .0356(10) .0205(7) .0431(10) -.0042(7) .0003(8) -.0006(7)

loop_
_atom_site_label
_atom_site_fract_x
_atom_site_fract_y
_atom_site_fract_z
_atom_site_U_iso_or_equiv
_atom_site_thermal_displace_type
_atom_site_calc_flag
_atom_site_refinement_flags
_atom_site_occupancy
_atom_site_disorder_group
_atom_site_type_symbol
N1 .3334(3) 1.00319(10) -.18111(7) .0360(4) Uani d . 1 . N
N2 .4055(3) 1.21797(9) -.12507(6) .0324(3) Uani d . 1 . N
N3 -.0119(3) .88630(9) -.13283(7) .0375(4) Uani d . 1 . N
N4 .0583(3) .83813(9) .01273(7) .0329(4) Uani d . 1 . N
C1 .1041(3) .87008(11) -.18645(8) .0334(4) Uani d . 1 . C
H1B .2404(3) .83742(11) -.17986(8) .060 Uiso d R 1 . H
C2 -.0525(4) .81516(12) -.22391(9) .0426(5) Uani d . 1 . C
H2B -.1946(4) .84529(12) -.22639(9) .060 Uiso d R 1 . H
H2C -.0787(4) .75844(12) -.20683(9) .060 Uiso d R 1 . H
C3 .0378(4) .80333(12) -.28380(9) .0449(5) Uani d . 1 . C
H3B -.0670(4) .76995(12) -.30628(9) .060 Uiso d R 1 . H
H3C .1765(4) .77079(12) -.28181(9) .060 Uiso d R 1 . H
C4 .0818(4) .89320(12) -.31080(8) .0430(5) Uani d . 1 . C
H4B -.0572(4) .92539(12) -.31371(8) .060 Uiso d R 1 . H
H4C .1417(4) .88532(12) -.34831(8) .060 Uiso d R 1 . H
C5 .2480(4) .94542(13) -.27502(8) .0405(5) Uani d . 1 . C
H5A .2765(4) 1.00200(13) -.29204(8) .060 Uiso d R 1 . H
H5B .3880(4) .91368(13) -.27348(8) .060 Uiso d R 1 . H
C6 .1601(3) .95854(11) -.21457(8) .0334(4) Uani d . 1 . C
H6A .0264(3) .99425(11) -.21581(8) .060 Uiso d R 1 . H
C7 .3045(3) 1.08423(11) -.17029(8) .0326(4) Uani d . 1 . C
H7A .1700(3) 1.11301(11) -.18343(8) .060 Uiso d R 1 . H
C8 .6793(3) 1.09965(11) -.12188(7) .0319(4) Uani d . 1 . C
H8A .7181(3) 1.04027(11) -.13247(7) .060 Uiso d R 1 . H
C9 .8238(3) 1.14949(11) -.09076(7) .0315(4) Uani d . 1 . C
H9A .9677(3) 1.12621(11) -.07961(7) .060 Uiso d R 1 . H
C10 .9005(3) 1.29207(12) -.04189(8) .0330(4) Uani d . 1 . C
H10A 1.0463(3) 1.27131(12) -.03022(8) .060 Uiso d R 1 . H
C11 .8289(4) 1.37468(12) -.02631(8) .0384(4) Uani d . 1 . C
H11A .9205(4) 1.41108(12) -.00217(8) .060 Uiso d R 1 . H
C12 .6183(3) 1.40588(11) -.04453(8) .0387(5) Uani d . 1 . C
H12A .5707(3) 1.46460(11) -.03470(8) .060 Uiso d R 1 . H
C13 .4818(3) 1.35502(10) -.07786(8) .0343(4) Uani d . 1 . C
H13A .3383(3) 1.37733(10) -.09012(8) .060 Uiso d R 1 . H
C14 .5502(3) 1.26839(10) -.09344(7) .0288(4) Uani d . 1 . C
C15 .7619(3) 1.23716(11) -.07537(7) .0285(4) Uani d . 1 . C
C16 .4704(3) 1.13633(10) -.13796(7) .0300(4) Uani d . 1 . C
C17 .0659(3) .85286(11) -.08774(8) .0343(4) Uani d . 1 . C
H17A .2042(3) .81994(11) -.08895(8) .060 Uiso d R 1 . H
C18 -.2774(3) .89597(12) -.03174(9) .0387(5) Uani d . 1 . C
H18A -.3553(3) .90954(12) -.06637(9) .060 Uiso d R 1 . H
C19 -.3787(3) .90722(12) .01924(9) .0403(5) Uani d . 1 . C
H19A -.5293(3) .93034(12) .02101(9) .060 Uiso d R 1 . H
C20 -.3517(4) .89981(12) .12493(9) .0446(5) Uani d . 1 . C
H20A -.4988(4) .92536(12) .12925(9) .060 Uiso d R 1 . H
C21 -.2320(4) .87623(13) .17175(9) .0484(5) Uani d . 1 . C
H21A -.2923(4) .88808(13) .20879(9) .060 Uiso d R 1 . H
C22 -.0206(4) .83656(12) .16632(9) .0453(5) Uani d . 1 . C
H22A .0599(4) .81776(12) .19954(9) .060 Uiso d R 1 . H
C23 .0717(4) .82289(12) .11381(8) .0388(5) Uani d . 1 . C
H23A .2177(4) .79604(12) .11020(8) .060 Uiso d R 1 . H
C24 -.0452(3) .84902(11) .06432(8) .0339(4) Uani d . 1 . C
C25 -.2624(3) .88603(11) .06980(9) .0356(4) Uani d . 1 . C
C26 -.0542(3) .86300(10) -.03298(8) .0331(4) Uani d . 1 . C

loop_
_atom_type_symbol
_atom_type_description
_atom_type_scat_dispersion_real
_atom_type_scat_dispersion_imag
_atom_type_scat_source
C C 0.0033 0.0016 'International Tables Vol C Tables 4.2.6.8 and 6.1.1.4'
H H 0.0000 0.0000 'International Tables Vol C Tables 4.2.6.8 and 6.1.1.4'
N N 0.0061 0.0033 'International Tables Vol C Tables 4.2.6.8 and 6.1.1.4'

loop_
_geom_angle_atom_site_label_1
_geom_angle_atom_site_label_2
_geom_angle_atom_site_label_3
_geom_angle
_geom_angle_publ_flag
C7 N1 C6 117.5(2) yes
C16 N2 C14 117.41(15) ?
C17 N3 C1 119.2(2) yes
C26 N4 C24 117.5(2) ?
N3 C1 C2 107.8(2) ?
N3 C1 C6 109.30(14) yes
C2 C1 C6 110.94(15) ?
C3 C2 C1 112.7(2) ?
C2 C3 C4 110.08(15) ?
C5 C4 C3 110.1(2) ?
C4 C5 C6 111.3(2) ?
N1 C6 C1 108.86(15) yes
N1 C6 C5 108.8(2) ?
C1 C6 C5 111.35(14) ?
N1 C7 C16 122.2(2) yes
C9 C8 C16 118.9(2) ?
C8 C9 C15 119.5(2) ?
C11 C10 C15 120.4(2) ?
C10 C11 C12 120.1(2) ?
C13 C12 C11 121.0(2) ?
C12 C13 C14 119.9(2) ?
N2 C14 C15 122.51(15) ?
N2 C14 C13 118.4(2) ?
C15 C14 C13 119.1(2) ?
C14 C15 C10 119.5(2) ?
C14 C15 C9 117.8(2) ?
C10 C15 C9 122.7(2) ?
N2 C16 C8 124.0(2) ?
N2 C16 C7 114.9(2) ?
C8 C16 C7 121.07(15) ?
N3 C17 C26 121.0(2) yes
C19 C18 C26 118.5(2) ?
C18 C19 C25 120.2(2) ?
C21 C20 C25 120.7(2) ?
C20 C21 C22 120.5(2) ?
C23 C22 C21 120.5(2) ?
C22 C23 C24 120.5(2) ?
N4 C24 C25 122.5(2) ?
N4 C24 C23 118.6(2) ?
C25 C24 C23 118.9(2) ?
C24 C25 C19 117.3(2) ?
C24 C25 C20 118.9(2) ?
C19 C25 C20 123.8(2) ?
N4 C26 C18 123.8(2) ?
N4 C26 C17 116.0(2) ?
C18 C26 C17 120.3(2) ?

loop_
_geom_bond_atom_site_label_1
_geom_bond_atom_site_label_2
_geom_bond_site_symmetry_2
_geom_bond_distance
_geom_bond_publ_flag
N1 C7 . 1.263(2) yes
N1 C6 . 1.461(2) yes
N2 C16 . 1.328(2) ?
N2 C14 . 1.369(2) ?
N3 C17 . 1.264(2) yes
N3 C1 . 1.460(2) yes
N4 C26 . 1.322(2) ?
N4 C24 . 1.372(3) ?
C1 C2 . 1.527(3) ?
C1 C6 . 1.529(2) yes
C2 C3 . 1.520(3) ?
C3 C4 . 1.523(3) ?
C4 C5 . 1.518(3) ?
C5 C6 . 1.530(3) ?
C7 C16 . 1.473(2) yes
C8 C9 . 1.357(3) ?
C8 C16 . 1.409(3) ?
C9 C15 . 1.423(2) ?
C10 C11 . 1.370(3) ?
C10 C15 . 1.410(2) ?
C11 C12 . 1.403(3) ?
C12 C13 . 1.365(3) ?
C13 C14 . 1.419(2) ?
C14 C15 . 1.408(2) ?
C17 C26 . 1.482(3) yes
C18 C19 . 1.354(3) ?
C18 C26 . 1.415(3) ?
C19 C25 . 1.413(3) ?
C20 C21 . 1.359(3) ?
C20 C25 . 1.418(3) ?
C21 C22 . 1.396(3) ?
C22 C23 . 1.369(3) ?
C23 C24 . 1.413(3) ?
C24 C25 . 1.411(3) ?

loop_
_cod_related_entry_id
_cod_related_entry_database
_cod_related_entry_code
1 ChemSpider 21186258
